data_2106463
loop_
_publ_author_name
'Yvon, K.'

_publ_section_title
;
 Mo8 Ga41 another example of ten-coordination of the transition element
;
_journal_name_full 'Acta Crystallographica B (24,1968-38,1982)'
_journal_page_first 117
_journal_page_last 120
_journal_volume 31
_journal_year 1975
_chemical_formula_sum 'Ga40.392 Mo7.396'
_space_group_IT_number 148
_symmetry_space_group_name_Hall '-R 3'
_symmetry_space_group_name_H-M 'R -3 :H'
_cell_angle_alpha 90
_cell_angle_beta 90
_cell_angle_gamma 120
_cell_formula_units_Z 3
_cell_length_a 14.04
_cell_length_b 14.04
_cell_length_c 15.05
_cell_volume 2569.220
_citation_journal_id_ASTM ACBCAR
_cod_data_source_file Yvon_ACBCAR_1975_807.cif
_cod_data_source_block Ga40.392Mo7.396
_cod_original_cell_volume 2569.22
_cod_database_code 2106463

loop_
_symmetry_equiv_pos_as_xyz
x,y,z
-y,x-y,z
-x+y,-x,z
-x,-y,-z
y,-x+y,-z
x-y,x,-z
x+2/3,y+1/3,z+1/3
-y+2/3,x-y+1/3,z+1/3
-x+y+2/3,-x+1/3,z+1/3
-x+2/3,-y+1/3,-z+1/3
y+2/3,-x+y+1/3,-z+1/3
x-y+2/3,x+1/3,-z+1/3
x+1/3,y+2/3,z+2/3
-y+1/3,x-y+2/3,z+2/3
-x+y+1/3,-x+2/3,z+2/3
-x+1/3,-y+2/3,-z+2/3
y+1/3,-x+y+2/3,-z+2/3
x-y+1/3,x+2/3,-z+2/3

loop_
_atom_site_label
_atom_site_type_symbol
_atom_site_fract_x
_atom_site_fract_y
_atom_site_fract_z
_atom_site_occupancy
_atom_site_U_iso_or_equiv
Ga9 Ga 0.1829 0.3136 0.4934 0.99 0.0
Ga7 Ga 0.0023 0.1859 0.2852 0.99 0.0
Ga8 Ga 0.1667 0.1507 0.3904 0.99 0.0
Mo1 Mo 0 0 0.3018 0.932 0.0
Ga4 Ga 0.1071 0.2378 0.0039 0.971 0.0
Mo2 Mo 0.2903 0.3057 0.0975 0.922 0.0
Ga1 Ga 0 0 0 0.99 0.0
Ga3 Ga 0.5 0 0.5 1 0.0
Ga5 Ga 0.1148 0.1254 0.1636 0.971 0.0
Ga2 Ga 0 0 0.5 0.99 0.0
Ga6 Ga 0.3068 0.3182 0.2673 0.99 0.0
